data_1522406
loop_
_publ_author_name
'le Roy, J.'
'Paccard, D.'
'Moreau, J.M.'

_publ_section_title
;
 R5 Ir2 compounds (R= Pr, Nd, Sm, Gd, Tb, Dy, Ho, Er, Tm, Lu, Y) with the
 monoclinic Mn5 C2 structure
;
_journal_name_full 'Journal of the Less-Common Metals'
_journal_page_first 11
_journal_page_last 15
_journal_volume 72
_journal_year 1980
_chemical_formula_sum 'Ir2 Lu5'
_space_group_IT_number 15
_symmetry_space_group_name_Hall '-C 2yc'
_symmetry_space_group_name_H-M 'C 1 2/c 1'
_cell_angle_alpha 90
_cell_angle_beta 96.94
_cell_angle_gamma 90
_cell_formula_units_Z 4
_cell_length_a 15.062
_cell_length_b 6.279
_cell_length_c 7.073
_cell_volume 664.023
_citation_journal_id_ASTM JCOMAH
_cod_data_source_file leRoy_JCOMAH_1980_755.cif
_cod_data_source_block Ir2Lu5
_cod_original_cell_volume 664.0229
_cod_database_code 1522406

loop_
_symmetry_equiv_pos_as_xyz
x,y,z
-x,y,-z+1/2
-x,-y,-z
x,-y,z-1/2
x+1/2,y+1/2,z
-x+1/2,y+1/2,-z+1/2
-x+1/2,-y+1/2,-z
x+1/2,-y+1/2,z-1/2

loop_
_atom_site_label
_atom_site_type_symbol
_atom_site_fract_x
_atom_site_fract_y
_atom_site_fract_z
_atom_site_occupancy
_atom_site_U_iso_or_equiv
Ir1 Ir 0.1092 0.281 0.072 1 0.0
Lu3 Lu 0.2225 0.567 0.318 1 0.0
Lu1 Lu 0 0.575 0.25 1 0.0
Lu2 Lu 0.0906 0.122 0.421 1 0.0
